data_4061929
_journal_name_full Organometallics
_journal_year 2003
_chemical_formula_sum 'C27 H34 Cl2 F2 N2 Si2 Sn'
_chemical_formula_weight 670.33
_space_group_IT_number 2
_symmetry_cell_setting triclinic
_symmetry_space_group_name_Hall '-P 1'
_symmetry_space_group_name_H-M 'P -1'
_cell_angle_alpha 112.90(3)
_cell_angle_beta 93.79(3)
_cell_angle_gamma 109.62(3)
_cell_formula_units_Z 2
_cell_length_a 11.283(2)
_cell_length_b 12.240(2)
_cell_length_c 13.236(3)
_cell_measurement_temperature 293(2)
_cell_volume 1544.8(5)
_diffrn_ambient_temperature 293(2)
_exptl_crystal_density_diffrn 1.441
_cod_depositor_comments
;
The following automatic conversions were performed:
'_symmetry_cell_setting' value 'TRICLINIC' changed to 'triclinic'
according to '/home/saulius/struct/CIF-dictionaries/cif_core.dic'
dictionary named 'cif_core.dic' version 2.4.1 from 2010-06-29.

Automatic conversion script
Id: cif_fix_enum 1527 2010-12-29 10:47:43Z saulius 
;
_cod_database_code 4061929

loop_
_symmetry_equiv_pos_as_xyz
'x, y, z'
'-x, -y, -z'

loop_
_atom_site_label
_atom_site_type_symbol
_atom_site_fract_x
_atom_site_fract_y
_atom_site_fract_z
_atom_site_U_iso_or_equiv
_atom_site_adp_type
_atom_site_occupancy
_atom_site_symmetry_multiplicity
_atom_site_calc_flag
_atom_site_refinement_flags
_atom_site_disorder_assembly
_atom_site_disorder_group
Sn1 Sn 0.49314(3) 0.72888(3) 0.50404(3) 0.05186(19) Uani 1 1 d . . .
Si1 Si 0.55738(16) 0.70906(15) 0.23456(14) 0.0553(4) Uani 1 1 d . . .
Si2 Si 0.32531(18) 0.71108(17) 0.69328(17) 0.0667(5) Uani 1 1 d . . .
Cl4 Cl 0.1317(3) 0.6936(3) 0.0544(3) 0.1223(10) Uani 1 1 d . . .
F1 F 0.3682(4) 0.5692(4) 0.4679(5) 0.114(2) Uani 1 1 d . . .
F2 F 0.3690(4) 0.7615(4) 0.3662(3) 0.0809(13) Uani 1 1 d . . .
Cl1 Cl -0.0454(3) 0.5902(3) 0.1678(4) 0.1683(19) Uani 1 1 d . . .
N1 N 0.6773(5) 0.9144(4) 0.5426(5) 0.0582(13) Uani 1 1 d . . .
N2 N 0.6401(5) 0.7142(4) 0.7025(4) 0.0527(12) Uani 1 1 d . . .
C1 C 0.8485(7) 0.7536(8) 0.5054(7) 0.078(2) Uani 1 1 d . . .
H1A H 0.8356 0.6678 0.4636 0.094 Uiso 1 1 calc R . .
C2 C 0.9786(8) 0.8346(10) 0.5787(8) 0.094(3) Uani 1 1 d . . .
H2A H 1.0383 0.7976 0.5795 0.113 Uiso 1 1 calc R . .
C3 C 1.0073(7) 0.9404(9) 0.6340(7) 0.087(3) Uani 1 1 d . . .
H3 H 1.0881 0.9965 0.6813 0.105 Uiso 1 1 calc R . .
C4 C 0.9076(6) 0.9733(7) 0.6211(6) 0.0698(19) Uani 1 1 d . . .
C5 C 0.7790(6) 0.8921(5) 0.5508(5) 0.0548(14) Uani 1 1 d . . .
C6 C 0.7468(6) 0.7792(5) 0.4877(5) 0.0541(14) Uani 1 1 d . . .
C7 C 0.9271(8) 1.0813(7) 0.6743(8) 0.096(3) Uani 1 1 d . . .
H7 H 1.0061 1.1439 0.7213 0.115 Uiso 1 1 calc R . .
C8 C 0.8231(9) 1.1025(7) 0.6588(8) 0.102(3) Uani 1 1 d . . .
H8A H 0.8334 1.1882 0.6960 0.122 Uiso 1 1 calc R . .
C9 C 0.7013(8) 1.0183(6) 0.5965(6) 0.076(2) Uani 1 1 d . . .
H9 H 0.6360 1.0491 0.5993 0.091 Uiso 1 1 calc R . .
C10 C 0.6102(5) 0.7003(5) 0.4106(5) 0.0543(15) Uani 1 1 d . . .
H10A H 0.5973 0.6102 0.3887 0.065 Uiso 1 1 calc R . .
C11 C 0.3952(7) 0.5895(7) 0.1425(7) 0.084(2) Uani 1 1 d . . .
H11A H 0.3829 0.6002 0.0750 0.126 Uiso 1 1 calc R . .
H11B H 0.3292 0.6031 0.1819 0.126 Uiso 1 1 calc R . .
H11C H 0.3904 0.5037 0.1232 0.126 Uiso 1 1 calc R . .
C12 C 0.6741(8) 0.6931(8) 0.1708(7) 0.084(3) Uani 1 1 d . . .
H12A H 0.6578 0.6963 0.1001 0.126 Uiso 1 1 calc R . .
H12B H 0.6783 0.6118 0.1578 0.126 Uiso 1 1 calc R . .
H12C H 0.7547 0.7618 0.2172 0.126 Uiso 1 1 calc R . .
C13 C 0.5574(10) 0.8473(8) 0.2157(8) 0.087(2) Uani 1 1 d . . .
H13A H 0.5326 0.8233 0.1368 0.131 Uiso 1 1 calc R . .
H13B H 0.6424 0.9147 0.2463 0.131 Uiso 1 1 calc R . .
H13C H 0.4972 0.8775 0.2538 0.131 Uiso 1 1 calc R . .
C14 C 0.6284(7) 0.9535(5) 0.8663(6) 0.0706(19) Uani 1 1 d . . .
H14A H 0.5878 1.0105 0.8765 0.085 Uiso 1 1 calc R . .
C15 C 0.7446(8) 0.9951(6) 0.9744(6) 0.084(2) Uani 1 1 d . . .
H15A H 0.7583 1.0742 1.0333 0.100 Uiso 1 1 calc R . .
C16 C 0.8226(7) 0.9433(6) 0.9974(6) 0.074(2) Uani 1 1 d . . .
H16A H 0.8843 0.9723 1.0623 0.088 Uiso 1 1 calc R . .
C17 C 0.7897(6) 0.8459(5) 0.9081(5) 0.0572(15) Uani 1 1 d . . .
C18 C 0.6748(6) 0.8058(5) 0.7979(5) 0.0517(14) Uani 1 1 d . . .
C19 C 0.5885(6) 0.8575(5) 0.7745(5) 0.0547(15) Uani 1 1 d . . .
C20 C 0.8657(7) 0.7869(7) 0.9239(6) 0.0641(17) Uani 1 1 d . . .
H20A H 0.9278 0.8087 0.9860 0.077 Uiso 1 1 calc R . .
C21 C 0.8265(7) 0.6947(7) 0.8296(7) 0.076(2) Uani 1 1 d . . .
H21A H 0.8642 0.6351 0.8177 0.091 Uiso 1 1 calc R . .
C22 C 0.7145(6) 0.6612(5) 0.7194(6) 0.0613(16) Uani 1 1 d . . .
H22A H 0.7046 0.5870 0.6562 0.074 Uiso 1 1 calc R . .
C23 C 0.4657(6) 0.8077(5) 0.6578(5) 0.0572(16) Uani 1 1 d . . .
H23A H 0.4522 0.8852 0.6651 0.069 Uiso 1 1 calc R . .
C24 C 0.3607(9) 0.5989(8) 0.7645(10) 0.101(3) Uani 1 1 d . . .
H24A H 0.4325 0.6518 0.8284 0.152 Uiso 1 1 calc R . .
H24B H 0.3805 0.5322 0.7100 0.152 Uiso 1 1 calc R . .
H24C H 0.2855 0.5605 0.7883 0.152 Uiso 1 1 calc R . .
C25 C 0.3001(9) 0.7971(9) 0.8118(8) 0.108(4) Uani 1 1 d . . .
H25A H 0.3688 0.8197 0.8723 0.162 Uiso 1 1 calc R . .
H25B H 0.2194 0.7483 0.8223 0.162 Uiso 1 1 calc R . .
H25C H 0.2972 0.8742 0.8109 0.162 Uiso 1 1 calc R . .
C26 C 0.1748(7) 0.6501(9) 0.5434(8) 0.104(3) Uani 1 1 d . . .
H26A H 0.1822 0.7233 0.5298 0.156 Uiso 1 1 calc R . .
H26B H 0.0909 0.6145 0.5566 0.156 Uiso 1 1 calc R . .
H26C H 0.1863 0.5860 0.4790 0.156 Uiso 1 1 calc R . .
C27 C 0.0983(9) 0.6049(9) 0.1593(9) 0.115(4) Uani 1 1 d . . .
H27A H 0.1046 0.5217 0.1268 0.137 Uiso 1 1 calc R . .
H27B H 0.1578 0.6582 0.2324 0.137 Uiso 1 1 calc R . .

loop_
_atom_site_aniso_label
_atom_site_aniso_U_11
_atom_site_aniso_U_22
_atom_site_aniso_U_33
_atom_site_aniso_U_23
_atom_site_aniso_U_13
_atom_site_aniso_U_12
Sn1 0.0424(2) 0.03404(19) 0.0549(3) -0.00588(15) 0.01767(18) 0.01567(15)
Si1 0.0560(9) 0.0372(7) 0.0565(10) 0.0033(6) 0.0243(7) 0.0179(6)
Si2 0.0584(10) 0.0512(9) 0.0784(12) 0.0085(8) 0.0377(9) 0.0269(8)
Cl4 0.112(2) 0.1020(19) 0.135(2) 0.0226(17) 0.0274(18) 0.0563(16)
F1 0.075(3) 0.0376(17) 0.147(4) -0.028(2) 0.062(3) 0.0020(18)
F2 0.067(2) 0.082(3) 0.070(2) -0.006(2) 0.0166(19) 0.048(2)
Cl1 0.0802(17) 0.110(2) 0.203(4) -0.017(2) 0.042(2) 0.0070(15)
N1 0.054(3) 0.0307(19) 0.069(3) 0.0014(19) 0.026(2) 0.0145(19)
N2 0.054(3) 0.0281(18) 0.062(3) 0.0027(18) 0.023(2) 0.0181(18)
C1 0.070(4) 0.080(5) 0.084(5) 0.016(4) 0.032(4) 0.049(4)
C2 0.061(4) 0.110(7) 0.107(7) 0.023(5) 0.033(4) 0.055(5)
C3 0.043(3) 0.092(6) 0.083(5) 0.003(4) 0.019(3) 0.018(3)
C4 0.051(3) 0.058(4) 0.065(4) 0.001(3) 0.021(3) 0.010(3)
C5 0.049(3) 0.040(2) 0.055(3) 0.002(2) 0.022(3) 0.015(2)
C6 0.048(3) 0.046(3) 0.060(3) 0.009(2) 0.023(3) 0.022(2)
C7 0.072(5) 0.053(4) 0.091(6) -0.011(4) 0.026(4) -0.010(4)
C8 0.094(6) 0.037(3) 0.112(7) -0.014(3) 0.049(5) 0.005(4)
C9 0.081(5) 0.035(3) 0.085(5) -0.001(3) 0.038(4) 0.019(3)
C10 0.051(3) 0.034(2) 0.062(3) 0.001(2) 0.026(3) 0.020(2)
C11 0.069(4) 0.061(4) 0.075(5) -0.006(3) 0.027(4) 0.012(3)
C12 0.084(5) 0.068(4) 0.083(5) 0.013(4) 0.053(4) 0.028(4)
C13 0.121(7) 0.061(4) 0.089(6) 0.026(4) 0.044(5) 0.051(5)
C14 0.084(4) 0.035(2) 0.077(4) -0.001(3) 0.034(4) 0.031(3)
C15 0.090(5) 0.040(3) 0.071(5) -0.016(3) 0.029(4) 0.014(3)
C16 0.070(4) 0.049(3) 0.060(4) -0.010(3) 0.014(3) 0.016(3)
C17 0.058(3) 0.040(3) 0.059(4) 0.008(2) 0.021(3) 0.016(2)
C18 0.056(3) 0.033(2) 0.051(3) 0.002(2) 0.023(3) 0.018(2)
C19 0.062(3) 0.032(2) 0.057(3) 0.003(2) 0.028(3) 0.020(2)
C20 0.055(3) 0.055(3) 0.068(4) 0.011(3) 0.010(3) 0.024(3)
C21 0.075(4) 0.055(4) 0.095(5) 0.016(3) 0.026(4) 0.040(3)
C22 0.071(4) 0.035(2) 0.073(4) 0.010(2) 0.030(3) 0.029(3)
C23 0.060(3) 0.034(2) 0.064(4) 0.001(2) 0.033(3) 0.024(2)
C24 0.086(6) 0.062(4) 0.162(10) 0.045(5) 0.069(6) 0.034(4)
C25 0.087(6) 0.090(6) 0.113(7) -0.001(5) 0.064(5) 0.041(5)
C26 0.057(4) 0.077(5) 0.125(7) -0.007(5) 0.039(5) 0.023(4)
C27 0.078(6) 0.066(5) 0.134(9) -0.018(5) 0.009(5) 0.029(4)

loop_
_geom_bond_atom_site_label_1
_geom_bond_atom_site_label_2
_geom_bond_distance
_geom_bond_site_symmetry_2
_geom_bond_publ_flag
Sn1 F1 1.836(4) . ?
Sn1 C10 1.894(5) . ?
Sn1 C23 1.981(5) . ?
Sn1 N1 2.350(5) . ?
Sn1 F2 2.461(5) . ?
Si1 C12 1.636(7) . ?
Si1 C13 1.804(8) . ?
Si1 C11 1.869(8) . ?
Si1 C10 2.418(7) . ?
Si2 C25 1.620(7) . ?
Si2 C23 1.844(6) . ?
Si2 C24 2.064(10) . ?
Si2 C26 2.219(11) . ?
Cl4 C27 2.053(14) . ?
Cl1 C27 1.586(10) . ?
N1 C9 1.113(7) . ?
N1 C5 1.272(8) . ?
N2 C18 1.242(6) . ?
N2 C22 1.276(8) . ?
N2 C19 1.944(6) . ?
C1 C6 1.316(9) . ?
C1 C2 1.472(12) . ?
C2 C3 1.126(12) . ?
C3 C4 1.337(11) . ?
C4 C7 1.162(10) . ?
C4 C5 1.447(9) . ?
C5 C6 1.210(7) . ?
C6 C10 1.542(9) . ?
C7 C8 1.305(14) . ?
C8 C9 1.367(12) . ?
C14 C19 1.233(8) . ?
C14 C15 1.661(12) . ?
C15 C16 1.327(12) . ?
C16 C17 1.226(8) . ?
C16 C20 2.020(9) . ?
C17 C20 1.346(10) . ?
C17 C18 1.678(10) . ?
C18 C19 1.403(9) . ?
C19 C23 1.760(10) . ?
C20 C21 1.234(10) . ?
C21 C22 1.685(11) . ?
